data_2232223
loop_
_publ_author_name
'Abid, Sonia'
'Al-Deyab, S. Salem'
'Rzaigui, Mohamed'

_publ_section_title
;
 The one-dimensional coordination polymer
 poly[tetrakis[(4-chlorophenyl)methanaminium]
 [cadmate-\m-cyclohexaphosphorato]]
;
_journal_coeditor_code FF2028
_journal_issue 11
_journal_name_full 'Acta Crystallographica Section E'
_journal_page_first m1549
_journal_page_last m1550
_journal_paper_doi 10.1107/S160053681104133X
_journal_volume 67
_journal_year 2011
_chemical_formula_iupac '(C7 H9 Cl N)4 [Cd (P6 O18)]'
_chemical_formula_moiety 'Cd O18 P6, 4(C7 H9 Cl N)'
_chemical_formula_sum 'C28 H36 Cd Cl4 N4 O18 P6'
_chemical_formula_weight 1156.63
_chemical_name_systematic
;
poly[tetrakis[(4-chlorophenyl)methanaminium] [cadmate-\m-cyclohexaphosphorato]]
;
_space_group_IT_number 2
_symmetry_cell_setting triclinic
_symmetry_space_group_name_Hall '-P 1'
_symmetry_space_group_name_H-M 'P -1'
_atom_sites_solution_hydrogens geom
_atom_sites_solution_primary direct
_atom_sites_solution_secondary difmap
_audit_creation_method SHELXL-97
_cell_angle_alpha 87.31(5)
_cell_angle_beta 88.914(19)
_cell_angle_gamma 70.100(3)
_cell_formula_units_Z 1
_cell_length_a 8.021(4)
_cell_length_b 8.1696(16)
_cell_length_c 17.919(3)
_cell_measurement_reflns_used 25
_cell_measurement_temperature 293(2)
_cell_measurement_theta_max 10.78
_cell_measurement_theta_min 9.12
_cell_volume 1102.9(6)
_computing_cell_refinement 'CAD-4 Express (Enraf--Nonius, 1994)'
_computing_data_collection 'CAD-4 Express (Enraf--Nonius, 1994)'
_computing_data_reduction 'XCAD4 (Harms & Wocadlo, 1995)'
_computing_molecular_graphics 'ORTEP-3 (Farrugia, 1997)'
_computing_publication_material 'WinGX publication routines (Farrugia, 1999)'
_computing_structure_refinement 'SHELXL-97 (Sheldrick, 2008)'
_computing_structure_solution 'SHELXS-97 (Sheldrick, 2008)'
_diffrn_ambient_temperature 293
_diffrn_measured_fraction_theta_full 1
_diffrn_measured_fraction_theta_max 0.710
_diffrn_measurement_device '\k-geometry diffractometer'
_diffrn_measurement_device_type 'Enraf--Nonius TurboCAD-4'
_diffrn_measurement_method 'non-profiled omega scans'
_diffrn_radiation_monochromator graphite
_diffrn_radiation_type Mok\a
_diffrn_radiation_wavelength 0.71073
_diffrn_reflns_av_R_equivalents 0.0094
_diffrn_reflns_av_sigmaI/netI 0.0110
_diffrn_reflns_limit_h_max 10
_diffrn_reflns_limit_h_min -9
_diffrn_reflns_limit_k_max 10
_diffrn_reflns_limit_k_min 0
_diffrn_reflns_limit_l_max 23
_diffrn_reflns_limit_l_min -5
_diffrn_reflns_number 3873
_diffrn_reflns_theta_full 30
_diffrn_reflns_theta_max 27.97
_diffrn_reflns_theta_min 2.28
_diffrn_standards_decay_% 1
_diffrn_standards_interval_time 120
_diffrn_standards_number 2
_exptl_absorpt_coefficient_mu 1.030
_exptl_absorpt_correction_type none
_exptl_crystal_colour colourless
_exptl_crystal_density_diffrn 1.741
_exptl_crystal_density_method 'not measured'
_exptl_crystal_description prism
_exptl_crystal_F_000 582
_exptl_crystal_size_max 0.22
_exptl_crystal_size_mid 0.20
_exptl_crystal_size_min 0.18
_refine_diff_density_max 0.757
_refine_diff_density_min -0.566
_refine_ls_extinction_method none
_refine_ls_goodness_of_fit_ref 1.142
_refine_ls_hydrogen_treatment constr
_refine_ls_matrix_type full
_refine_ls_number_parameters 277
_refine_ls_number_reflns 3770
_refine_ls_number_restraints 0
_refine_ls_restrained_S_all 1.142
_refine_ls_R_factor_all 0.0300
_refine_ls_R_factor_gt 0.0272
_refine_ls_shift/su_max 0.022
_refine_ls_shift/su_mean 0.002
_refine_ls_structure_factor_coef Fsqd
_refine_ls_weighting_details 'calc w=1/[\s^2^(Fo^2^)+(0.0373P)^2^+0.8630P] where P=(Fo^2^+2Fc^2^)/3'
_refine_ls_weighting_scheme calc
_refine_ls_wR_factor_gt 0.0727
_refine_ls_wR_factor_ref 0.0743
_reflns_number_gt 3506
_reflns_number_total 3770
_reflns_threshold_expression >2sigma(I)
_cod_data_source_file ff2028.cif
_cod_data_source_block I
_cod_database_code 2232223
_cod_database_fobs_code 2232223

loop_
_symmetry_equiv_pos_as_xyz
'x, y, z'
'-x, -y, -z'

loop_
_atom_site_type_symbol
_atom_site_label
_atom_site_fract_x
_atom_site_fract_y
_atom_site_fract_z
_atom_site_U_iso_or_equiv
_atom_site_adp_type
_atom_site_calc_flag
_atom_site_refinement_flags
_atom_site_occupancy
_atom_site_symmetry_multiplicity
P P1 0.67291(7) 0.07788(7) 0.58321(4) 0.02160(17) Uani d . 1 1
P P2 0.31753(7) 0.30435(7) 0.62408(4) 0.02213(17) Uani d . 1 1
P P3 0.21259(7) 0.28764(8) 0.46566(4) 0.02360(18) Uani d . 1 1
O O1 0.8257(2) 0.0489(2) 0.63383(12) 0.0306(5) Uani d . 1 1
O O2 0.6552(2) 0.1994(2) 0.51710(12) 0.0278(5) Uani d . 1 1
O O3 0.4957(2) 0.1402(2) 0.63318(13) 0.0332(5) Uani d . 1 1
O O4 0.6588(2) -0.1001(2) 0.55819(13) 0.0321(6) Uani d . 1 1
O O5 0.3676(2) 0.4624(2) 0.60678(11) 0.0265(5) Uani d . 1 1
O O6 0.2085(2) 0.3003(2) 0.69060(12) 0.0316(5) Uani d . 1 1
O O7 0.2237(3) 0.2579(3) 0.55466(12) 0.0354(6) Uani d . 1 1
O O8 0.0311(2) 0.3219(2) 0.44049(13) 0.0390(6) Uani d . 1 1
O O9 0.3052(2) 0.4116(2) 0.43979(12) 0.0295(5) Uani d . 1 1
Cd Cd 0.5000 0.5000 0.5000 0.02314(9) Uani d S 1 2
N N1 0.8521(3) 0.3592(3) 0.68090(16) 0.0336(6) Uani d . 1 1
H H1A 0.8605 0.2565 0.6633 0.050 Uiso calc R 1 1
H H1B 0.9603 0.3617 0.6892 0.050 Uiso calc R 1 1
H H1C 0.7969 0.4438 0.6476 0.050 Uiso calc R 1 1
C C1 0.7286(4) 0.5549(4) 0.7877(2) 0.0373(9) Uani d . 1 1
C C2 0.7656(4) 0.6922(4) 0.7522(2) 0.0452(10) Uani d . 1 1
H H2 0.8130 0.6803 0.7042 0.054 Uiso calc R 1 1
C C3 0.7325(5) 0.8486(5) 0.7875(2) 0.0500(10) Uani d . 1 1
H H3 0.7541 0.9424 0.7631 0.060 Uiso calc R 1 1
C C4 0.6673(5) 0.8608(5) 0.8592(2) 0.0564(12) Uani d . 1 1
C C5 0.6306(6) 0.7272(6) 0.8958(3) 0.0661(13) Uani d . 1 1
H H5 0.5852 0.7391 0.9442 0.079 Uiso calc R 1 1
C C6 0.6619(5) 0.5735(5) 0.8598(2) 0.0522(11) Uani d . 1 1
H H6 0.6377 0.4813 0.8844 0.063 Uiso calc R 1 1
C C7 0.7503(5) 0.3849(4) 0.7516(2) 0.0502(11) Uani d . 1 1
H H7A 0.8092 0.2893 0.7867 0.060 Uiso calc R 1 1
H H7B 0.6336 0.3799 0.7420 0.060 Uiso calc R 1 1
Cl Cl1 0.6261(2) 1.05722(18) 0.90321(8) 0.1103(6) Uani d . 1 1
N N2 0.8179(3) 0.1736(3) 0.37553(14) 0.0286(6) Uani d . 1 1
H H2A 0.7756 0.1534 0.4200 0.043 Uiso calc R 1 1
H H2B 0.8255 0.2800 0.3734 0.043 Uiso calc R 1 1
H H2C 0.9251 0.0952 0.3689 0.043 Uiso calc R 1 1
C C8 0.7590(4) 0.1923(4) 0.24011(19) 0.0358(8) Uani d . 1 1
C C9 0.8004(5) 0.0633(5) 0.1879(2) 0.0564(12) Uani d . 1 1
H H9 0.7943 -0.0456 0.2019 0.068 Uiso calc R 1 1
C C10 0.8495(7) 0.0933(6) 0.1169(3) 0.0694(15) Uani d . 1 1
H H10 0.8750 0.0059 0.0826 0.083 Uiso calc R 1 1
C C11 0.8614(6) 0.2538(6) 0.0958(2) 0.0589(12) Uani d . 1 1
C C12 0.8237(5) 0.3838(5) 0.1459(2) 0.0558(11) Uani d . 1 1
H H12 0.8325 0.4915 0.1317 0.067 Uiso calc R 1 1
C C13 0.7730(4) 0.3532(4) 0.2169(2) 0.0453(10) Uani d . 1 1
H H13 0.7472 0.4416 0.2507 0.054 Uiso calc R 1 1
C C14 0.6978(4) 0.1610(4) 0.3163(2) 0.0401(9) Uani d . 1 1
H H14A 0.5808 0.2454 0.3244 0.048 Uiso calc R 1 1
H H14B 0.6877 0.0460 0.3198 0.048 Uiso calc R 1 1
Cl Cl2 0.9233(3) 0.2940(2) 0.00535(8) 0.1069(6) Uani d . 1 1

loop_
_atom_site_aniso_label
_atom_site_aniso_U_11
_atom_site_aniso_U_22
_atom_site_aniso_U_33
_atom_site_aniso_U_12
_atom_site_aniso_U_13
_atom_site_aniso_U_23
P1 0.0171(2) 0.0128(2) 0.0337(4) -0.0031(2) 0.0003(3) -0.0040(3)
P2 0.0190(2) 0.0152(3) 0.0315(4) -0.0047(2) 0.0032(3) -0.0051(3)
P3 0.0204(2) 0.0144(3) 0.0364(4) -0.0057(2) -0.0049(3) -0.0045(4)
O1 0.0246(8) 0.0235(8) 0.0421(13) -0.0050(7) -0.0056(8) -0.0079(10)
O2 0.0262(8) 0.0182(8) 0.0356(13) -0.0035(6) 0.0047(8) -0.0001(10)
O3 0.0249(8) 0.0201(8) 0.0471(15) 0.0005(7) 0.0114(9) 0.0041(11)
O4 0.0235(7) 0.0152(7) 0.0566(16) -0.0043(6) -0.0065(9) -0.0078(11)
O5 0.0288(8) 0.0161(7) 0.0355(12) -0.0084(6) 0.0038(8) -0.0060(10)
O6 0.0268(8) 0.0288(9) 0.0387(13) -0.0085(7) 0.0084(8) -0.0065(11)
O7 0.0427(10) 0.0386(11) 0.0354(14) -0.0273(9) -0.0031(9) -0.0022(12)
O8 0.0230(8) 0.0293(9) 0.0635(17) -0.0050(7) -0.0104(9) -0.0154(12)
O9 0.0334(8) 0.0195(8) 0.0392(13) -0.0133(7) -0.0079(9) -0.0007(10)
Cd 0.02384(11) 0.01532(11) 0.03217(18) -0.00887(9) -0.00109(10) -0.00258(13)
N1 0.0303(10) 0.0249(10) 0.0464(17) -0.0101(9) -0.0057(11) -0.0041(13)
C1 0.0316(12) 0.0382(15) 0.043(2) -0.0126(12) -0.0013(13) -0.0018(19)
C2 0.0535(17) 0.0464(18) 0.042(2) -0.0242(15) 0.0066(16) -0.012(2)
C3 0.068(2) 0.0419(17) 0.047(3) -0.0273(17) 0.0068(18) -0.006(2)
C4 0.074(2) 0.050(2) 0.049(3) -0.0237(19) 0.009(2) -0.015(2)
C5 0.091(3) 0.070(3) 0.042(3) -0.032(2) 0.017(2) -0.012(3)
C6 0.066(2) 0.049(2) 0.044(3) -0.0245(18) 0.006(2) 0.008(2)
C7 0.0545(18) 0.0404(17) 0.062(3) -0.0249(15) 0.0130(18) -0.008(2)
Cl1 0.1789(15) 0.0753(8) 0.0887(11) -0.0554(9) 0.0468(10) -0.0485(9)
N2 0.0239(9) 0.0246(10) 0.0353(15) -0.0048(8) 0.0001(9) -0.0065(12)
C8 0.0382(13) 0.0338(14) 0.0370(19) -0.0138(12) -0.0073(13) -0.0016(17)
C9 0.081(2) 0.0355(17) 0.053(3) -0.0185(17) -0.008(2) -0.010(2)
C10 0.112(3) 0.048(2) 0.045(3) -0.022(2) 0.002(2) -0.015(3)
C11 0.082(3) 0.064(2) 0.030(2) -0.025(2) 0.0006(19) 0.003(3)
C12 0.072(2) 0.0465(19) 0.054(3) -0.0269(18) -0.006(2) 0.000(2)
C13 0.0578(18) 0.0387(17) 0.045(2) -0.0227(15) 0.0010(16) -0.009(2)
C14 0.0350(13) 0.0433(16) 0.048(2) -0.0211(12) -0.0060(14) -0.0035(19)
Cl2 0.1687(16) 0.1080(12) 0.0444(8) -0.0486(12) 0.0145(9) -0.0017(10)

loop_
_atom_type_symbol
_atom_type_description
_atom_type_scat_dispersion_real
_atom_type_scat_dispersion_imag
_atom_type_scat_source
C C 0.0033 0.0016 'International Tables Vol C Tables 4.2.6.8 and 6.1.1.4'
H H 0.0000 0.0000 'International Tables Vol C Tables 4.2.6.8 and 6.1.1.4'
Cd Cd -0.8075 1.2024 'International Tables Vol C Tables 4.2.6.8 and 6.1.1.4'
Cl Cl 0.1484 0.1585 'International Tables Vol C Tables 4.2.6.8 and 6.1.1.4'
N N 0.0061 0.0033 'International Tables Vol C Tables 4.2.6.8 and 6.1.1.4'
O O 0.0106 0.0060 'International Tables Vol C Tables 4.2.6.8 and 6.1.1.4'
P P 0.1023 0.0942 'International Tables Vol C Tables 4.2.6.8 and 6.1.1.4'

loop_
_geom_angle_atom_site_label_1
_geom_angle_atom_site_label_2
_geom_angle_atom_site_label_3
_geom_angle_site_symmetry_1
_geom_angle_site_symmetry_3
_geom_angle
O1 P1 O2 . . 117.93(12)
O1 P1 O4 . . 111.66(10)
O2 P1 O4 . . 109.88(11)
O1 P1 O3 . . 107.43(12)
O2 P1 O3 . . 109.96(11)
O4 P1 O3 . . 98.11(10)
O6 P2 O5 . . 118.97(11)
O6 P2 O7 . . 107.58(11)
O5 P2 O7 . . 111.28(13)
O6 P2 O3 . . 106.68(13)
O5 P2 O3 . . 108.08(11)
O7 P2 O3 . . 102.99(12)
O8 P3 O9 . . 118.36(13)
O8 P3 O4 . 2_656 111.32(9)
O9 P3 O4 . 2_656 104.99(10)
O8 P3 O7 . . 110.18(13)
O9 P3 O7 . . 110.64(11)
O4 P3 O7 2_656 . 99.62(12)
P1 O2 Cd . . 131.47(10)
P2 O3 P1 . . 131.59(16)
P1 O4 P3 . 2_656 138.76(11)
P2 O5 Cd . . 122.36(10)
P2 O7 P3 . . 139.86(14)
P3 O9 Cd . . 129.75(13)
O5 Cd O5 . 2_666 180.0
O5 Cd O9 . . 88.19(7)
O5 Cd O9 2_666 . 91.81(7)
O5 Cd O9 . 2_666 91.81(7)
O5 Cd O9 2_666 2_666 88.19(7)
O9 Cd O9 . 2_666 180.00(10)
O5 Cd O2 . . 83.53(8)
O5 Cd O2 2_666 . 96.47(8)
O9 Cd O2 . . 83.70(7)
O9 Cd O2 2_666 . 96.30(7)
O5 Cd O2 . 2_666 96.47(8)
O5 Cd O2 2_666 2_666 83.53(8)
O9 Cd O2 . 2_666 96.30(7)
O9 Cd O2 2_666 2_666 83.70(7)
O2 Cd O2 . 2_666 180.0000(10)
C7 N1 H1A . . 109.5
C7 N1 H1B . . 109.5
H1A N1 H1B . . 109.5
C7 N1 H1C . . 109.5
H1A N1 H1C . . 109.5
H1B N1 H1C . . 109.5
C2 C1 C6 . . 118.9(3)
C2 C1 C7 . . 123.9(3)
C6 C1 C7 . . 117.2(3)
C1 C2 C3 . . 120.7(3)
C1 C2 H2 . . 119.7
C3 C2 H2 . . 119.7
C4 C3 C2 . . 118.4(4)
C4 C3 H3 . . 120.8
C2 C3 H3 . . 120.8
C5 C4 C3 . . 122.2(3)
C5 C4 Cl1 . . 119.5(3)
C3 C4 Cl1 . . 118.2(3)
C4 C5 C6 . . 118.8(4)
C4 C5 H5 . . 120.6
C6 C5 H5 . . 120.6
C5 C6 C1 . . 121.0(4)
C5 C6 H6 . . 119.5
C1 C6 H6 . . 119.5
N1 C7 C1 . . 114.6(3)
N1 C7 H7A . . 108.6
C1 C7 H7A . . 108.6
N1 C7 H7B . . 108.6
C1 C7 H7B . . 108.6
H7A C7 H7B . . 107.6
C14 N2 H2A . . 109.5
C14 N2 H2B . . 109.5
H2A N2 H2B . . 109.5
C14 N2 H2C . . 109.5
H2A N2 H2C . . 109.5
H2B N2 H2C . . 109.5
C9 C8 C13 . . 117.2(4)
C9 C8 C14 . . 121.0(3)
C13 C8 C14 . . 121.8(3)
C10 C9 C8 . . 121.4(4)
C10 C9 H9 . . 119.3
C8 C9 H9 . . 119.3
C9 C10 C11 . . 119.8(3)
C9 C10 H10 . . 120.1
C11 C10 H10 . . 120.1
C12 C11 C10 . . 120.5(4)
C12 C11 Cl2 . . 119.2(4)
C10 C11 Cl2 . . 120.3(3)
C13 C12 C11 . . 119.3(4)
C13 C12 H12 . . 120.3
C11 C12 H12 . . 120.3
C12 C13 C8 . . 121.7(3)
C12 C13 H13 . . 119.2
C8 C13 H13 . . 119.2
N2 C14 C8 . . 113.1(2)
N2 C14 H14A . . 109.0
C8 C14 H14A . . 109.0
N2 C14 H14B . . 109.0
C8 C14 H14B . . 109.0
H14A C14 H14B . . 107.8

loop_
_geom_bond_atom_site_label_1
_geom_bond_atom_site_label_2
_geom_bond_site_symmetry_2
_geom_bond_distance
P1 O1 . 1.4846(19)
P1 O2 . 1.486(2)
P1 O4 . 1.5822(16)
P1 O3 . 1.607(2)
P2 O6 . 1.471(2)
P2 O5 . 1.4947(18)
P2 O7 . 1.5909(19)
P2 O3 . 1.5975(18)
P3 O8 . 1.4614(18)
P3 O9 . 1.499(2)
P3 O4 2_656 1.6009(16)
P3 O7 . 1.601(2)
O2 Cd . 2.3534(18)
O4 P3 2_656 1.6009(16)
O5 Cd . 2.230(2)
O9 Cd . 2.2432(17)
Cd O5 2_666 2.230(2)
Cd O9 2_666 2.2432(17)
Cd O2 2_666 2.3534(18)
N1 C7 . 1.478(4)
N1 H1A . 0.8900
N1 H1B . 0.8900
N1 H1C . 0.8900
C1 C2 . 1.380(5)
C1 C6 . 1.383(5)
C1 C7 . 1.515(4)
C2 C3 . 1.393(4)
C2 H2 . 0.9300
C3 C4 . 1.372(6)
C3 H3 . 0.9300
C4 C5 . 1.362(6)
C4 Cl1 . 1.748(3)
C5 C6 . 1.383(5)
C5 H5 . 0.9300
C6 H6 . 0.9300
C7 H7A . 0.9700
C7 H7B . 0.9700
N2 C14 . 1.478(3)
N2 H2A . 0.8900
N2 H2B . 0.8900
N2 H2C . 0.8900
C8 C9 . 1.392(4)
C8 C13 . 1.401(5)
C8 C14 . 1.482(5)
C9 C10 . 1.361(6)
C9 H9 . 0.9300
C10 C11 . 1.382(7)
C10 H10 . 0.9300
C11 C12 . 1.374(5)
C11 Cl2 . 1.735(5)
C12 C13 . 1.365(5)
C12 H12 . 0.9300
C13 H13 . 0.9300
C14 H14A . 0.9700
C14 H14B . 0.9700

loop_
_geom_hbond_atom_site_label_D
_geom_hbond_atom_site_label_H
_geom_hbond_atom_site_label_A
_geom_hbond_site_symmetry_A
_geom_hbond_distance_DH
_geom_hbond_distance_HA
_geom_hbond_distance_DA
_geom_hbond_angle_DHA
_geom_hbond_publ_flag
N1 H1A O1 . 0.89 1.91 2.785(3) 167 yes
N1 H1B O6 1_655 0.89 1.88 2.740(3) 162 yes
N1 H1C O9 2_666 0.89 1.93 2.809(4) 168 yes
N2 H2A O2 . 0.89 1.96 2.814(4) 160 yes
N2 H2B O5 2_666 0.89 2.19 2.866(3) 133 yes
N2 H2C O1 2_756 0.89 1.95 2.824(3) 169 yes
C3 H3 O1 1_565 0.93 2.56 3.339(5) 142 yes
C13 H13 O6 2_666 0.93 2.53 3.394(4) 154 yes
C14 H14B O3 2_656 0.97 2.56 3.410(4) 147 yes
